data_8100527
loop_
_publ_author_name
'S\"odervall, Marja'
'Mutikainen, Ilpo'

_publ_section_title
;
Crystal structure of 4-[3-(4-fluorophenyl)-2-hydroxy-1-(1,2,4-triazol-
1-yl)-propyl]benzonitrile, C~18~H~17~FN~4~O
;
_journal_issue 1
_journal_name_full 'Zeitschrift f\"ur Kristallographie - New Crystal Structures'
_journal_page_first 38
_journal_page_last 40
_journal_volume 217
_journal_year 2002
_chemical_formula_structural 'C18 H17 F N4 O'
_chemical_formula_sum 'C18 H17 F N4 O'
_chemical_formula_weight 324.36
_chemical_name_common finrozole
_space_group_IT_number 33
_symmetry_cell_setting orthorhombic
_symmetry_space_group_name_Hall 'P 2c -2n'
_symmetry_space_group_name_H-M 'P n a 21'
_cell_angle_alpha 90.00
_cell_angle_beta 90.00
_cell_angle_gamma 90.00
_cell_formula_units_Z 8
_cell_length_a 15.613(3)
_cell_length_b 5.8720(12)
_cell_length_c 34.350(7)
_cell_measurement_temperature 193(2)
_cell_volume 3149.2(11)
_diffrn_ambient_temperature 193(2)
_exptl_crystal_density_diffrn 1.368
_cod_database_code 8100527

loop_
_symmetry_equiv_pos_as_xyz
'x, y, z'
'-x, -y, z+1/2'
'x+1/2, -y+1/2, z'
'-x+1/2, y+1/2, z+1/2'

loop_
_atom_site_label
_atom_site_type_symbol
_atom_site_fract_x
_atom_site_fract_y
_atom_site_fract_z
_atom_site_U_iso_or_equiv
_atom_site_adp_type
_atom_site_occupancy
_atom_site_calc_flag
_atom_site_refinement_flags
_atom_site_disorder_assembly
_atom_site_disorder_group
C1A C 0.5183(4) 0.3713(12) 0.89300(17) 0.0244(14) Uani 1 d . . .
H1AA H 0.5005 0.5237 0.9032 0.029 Uiso 1 calc R . .
C2A C 0.5929(4) 0.4126(14) 0.86378(18) 0.0251(15) Uani 1 d . . .
H2AA H 0.6142 0.2628 0.8539 0.030 Uiso 1 calc R . .
O11A O 0.6571(3) 0.5169(9) 0.88576(14) 0.0304(12) Uani 1 d . . .
H11A H 0.7053 0.4777 0.8772 0.016(17) Uiso 1 calc R . .
C3A C 0.5646(4) 0.5599(13) 0.82946(19) 0.0269(16) Uani 1 d . . .
H3AA H 0.5191 0.4794 0.8148 0.032 Uiso 1 calc R . .
H3AB H 0.5401 0.7042 0.8394 0.032 Uiso 1 calc R . .
C4A C 0.6383(4) 0.6131(13) 0.80224(19) 0.0257(15) Uani 1 d . . .
C5A C 0.6827(5) 0.8167(13) 0.8055(2) 0.0306(17) Uani 1 d . . .
H5AA H 0.6668 0.9225 0.8252 0.037 Uiso 1 calc R . .
C6A C 0.7499(5) 0.8686(13) 0.7807(2) 0.0311(17) Uani 1 d . . .
H6AA H 0.7805 1.0077 0.7832 0.037 Uiso 1 calc R . .
C7A C 0.7711(4) 0.7130(14) 0.7523(2) 0.0297(17) Uani 1 d . . .
F10A F 0.8351(3) 0.7657(9) 0.72694(15) 0.0421(13) Uani 1 d . . .
C8A C 0.7297(4) 0.5096(13) 0.7487(2) 0.0302(16) Uani 1 d . . .
H8AA H 0.7464 0.4040 0.7292 0.036 Uiso 1 calc R . .
C9A C 0.6633(5) 0.4590(13) 0.77380(19) 0.0272(16) Uani 1 d . . .
H9AA H 0.6344 0.3172 0.7716 0.033 Uiso 1 calc R . .
C12A C 0.5444(4) 0.2295(13) 0.9276(2) 0.0234(16) Uani 1 d . . .
C13A C 0.5243(4) 0.3041(14) 0.9649(2) 0.0275(16) Uani 1 d . . .
H13A H 0.4970 0.4475 0.9682 0.033 Uiso 1 calc R . .
C14A C 0.5433(5) 0.1727(14) 0.9978(2) 0.0329(17) Uani 1 d . . .
H14A H 0.5292 0.2251 1.0232 0.039 Uiso 1 calc R . .
C15A C 0.5828(5) -0.0344(13) 0.9924(2) 0.0297(16) Uani 1 d . . .
C18A C 0.6040(5) -0.1719(16) 1.0257(2) 0.0388(19) Uani 1 d . . .
N19A N 0.6218(6) -0.2787(14) 1.0521(2) 0.057(2) Uani 1 d . . .
C16A C 0.6049(5) -0.1145(13) 0.9549(2) 0.0306(17) Uani 1 d . . .
H16A H 0.6326 -0.2572 0.9516 0.037 Uiso 1 calc R . .
C17A C 0.5848(4) 0.0222(13) 0.92306(19) 0.0297(17) Uani 1 d . . .
H17A H 0.5992 -0.0284 0.8976 0.036 Uiso 1 calc R . .
N20A N 0.4441(4) 0.2730(11) 0.87350(18) 0.0269(14) Uani 1 d . . .
N21A N 0.4510(4) 0.0767(11) 0.85312(16) 0.0310(14) Uani 1 d . . .
H21A H 0.4972 -0.0019 0.8472 0.037 Uiso 1 calc R . .
C22A C 0.3710(5) 0.0344(16) 0.8445(2) 0.038(2) Uani 1 d . . .
H22A H 0.3547 -0.0946 0.8296 0.046 Uiso 1 calc R . .
N23A N 0.3141(4) 0.1819(14) 0.85782(18) 0.0418(18) Uani 1 d . . .
H23A H 0.2582 0.1809 0.8547 0.050 Uiso 1 calc R . .
C24A C 0.3608(5) 0.3296(15) 0.8768(2) 0.0339(18) Uani 1 d . . .
H24A H 0.3394 0.4571 0.8907 0.041 Uiso 1 calc R . .
C1B C 1.2175(4) 0.6495(12) 0.59597(18) 0.0224(14) Uani 1 d . . .
H1BA H 1.2367 0.4976 0.5861 0.027 Uiso 1 calc R . .
C2B C 1.1449(4) 0.6087(13) 0.62442(18) 0.0251(15) Uani 1 d . . .
H2BA H 1.1223 0.7582 0.6339 0.030 Uiso 1 calc R . .
O11B O 1.0796(3) 0.4940(9) 0.60247(13) 0.0316(12) Uani 1 d . . .
H11B H 1.0652 0.5752 0.5834 0.047 Uiso 1 calc R . .
C3B C 1.1721(5) 0.4623(13) 0.6595(2) 0.0309(16) Uani 1 d . . .
H3BA H 1.1995 0.3214 0.6498 0.037 Uiso 1 calc R . .
H3BB H 1.2155 0.5472 0.6747 0.037 Uiso 1 calc R . .
C4B C 1.1004(5) 0.3984(12) 0.68594(18) 0.0254(15) Uani 1 d . . .
C5B C 1.0745(4) 0.5487(13) 0.71501(18) 0.0256(16) Uani 1 d . . .
H5BA H 1.1031 0.6908 0.7176 0.031 Uiso 1 calc R . .
C6B C 1.0078(5) 0.4960(14) 0.7404(2) 0.0330(17) Uani 1 d . . .
H6BA H 0.9897 0.5991 0.7601 0.040 Uiso 1 calc R . .
C7B C 0.9689(5) 0.2842(14) 0.7355(2) 0.0304(17) Uani 1 d . . .
F10B F 0.9047(3) 0.2297(9) 0.76103(16) 0.0495(14) Uani 1 d . . .
C8B C 0.9905(5) 0.1347(13) 0.7077(2) 0.0317(17) Uani 1 d . . .
H8BA H 0.9614 -0.0066 0.7053 0.038 Uiso 1 calc R . .
C9B C 1.0574(5) 0.1934(13) 0.6825(2) 0.0308(17) Uani 1 d . . .
H9BA H 1.0736 0.0900 0.6625 0.037 Uiso 1 calc R . .
C12B C 1.1933(4) 0.7933(12) 0.56083(19) 0.0217(15) Uani 1 d . . .
C13B C 1.1512(4) 1.0014(13) 0.56525(19) 0.0271(16) Uani 1 d . . .
H13B H 1.1326 1.0476 0.5904 0.032 Uiso 1 calc R . .
C14B C 1.1361(4) 1.1408(15) 0.5337(2) 0.0330(17) Uani 1 d . . .
H14B H 1.1064 1.2808 0.5368 0.040 Uiso 1 calc R . .
C15B C 1.1652(5) 1.0730(13) 0.4968(2) 0.0277(16) Uani 1 d . . .
C18B C 1.1521(5) 1.2212(16) 0.4635(2) 0.039(2) Uani 1 d . . .
N19B N 1.1420(5) 1.3397(15) 0.4377(2) 0.054(2) Uani 1 d . . .
C16B C 1.2061(5) 0.8640(13) 0.4920(2) 0.0334(17) Uani 1 d . . .
H16B H 1.2236 0.8153 0.4668 0.040 Uiso 1 calc R . .
C17B C 1.2206(5) 0.7305(14) 0.5236(2) 0.0331(18) Uani 1 d . . .
H17B H 1.2502 0.5905 0.5203 0.040 Uiso 1 calc R . .
N20B N 1.2908(3) 0.7562(10) 0.61555(16) 0.0222(13) Uani 1 d . . .
N21B N 1.2811(4) 0.9525(11) 0.63637(16) 0.0323(14) Uani 1 d . . .
H21B H 1.2336 1.0253 0.6424 0.039 Uiso 1 calc R . .
C22B C 1.3601(5) 1.0047(15) 0.6451(2) 0.0342(17) Uani 1 d . . .
H22B H 1.3745 1.1334 0.6605 0.041 Uiso 1 calc R . .
N23B N 1.4191(4) 0.8631(14) 0.63067(19) 0.0414(17) Uani 1 d . . .
H23B H 1.4751 0.8714 0.6330 0.050 Uiso 1 calc R . .
C24B C 1.3737(4) 0.7083(15) 0.6122(2) 0.0321(18) Uani 1 d . . .
H24B H 1.3967 0.5816 0.5985 0.038 Uiso 1 calc R . .

loop_
_atom_site_aniso_label
_atom_site_aniso_U_11
_atom_site_aniso_U_22
_atom_site_aniso_U_33
_atom_site_aniso_U_23
_atom_site_aniso_U_13
_atom_site_aniso_U_12
C1A 0.034(4) 0.025(4) 0.014(3) -0.004(3) -0.003(3) 0.001(3)
C2A 0.026(3) 0.030(4) 0.019(3) -0.005(3) -0.003(2) 0.000(3)
O11A 0.023(2) 0.040(3) 0.028(2) -0.006(2) 0.0039(19) -0.002(2)
C3A 0.023(3) 0.035(4) 0.023(3) 0.004(3) 0.006(3) 0.006(3)
C4A 0.023(3) 0.030(4) 0.024(3) 0.005(3) -0.003(3) -0.001(3)
C5A 0.049(4) 0.015(4) 0.027(4) -0.002(3) 0.003(3) -0.002(3)
C6A 0.037(4) 0.023(4) 0.033(4) 0.007(3) 0.003(3) -0.004(3)
C7A 0.028(3) 0.035(4) 0.027(4) 0.004(3) -0.002(3) 0.001(3)
F10A 0.040(2) 0.053(3) 0.034(3) 0.005(2) 0.013(2) -0.006(2)
C8A 0.039(4) 0.028(4) 0.023(3) -0.001(3) 0.003(3) 0.007(3)
C9A 0.036(4) 0.023(4) 0.023(4) 0.000(3) -0.005(3) 0.002(3)
C12A 0.020(3) 0.028(4) 0.022(4) -0.001(3) 0.001(3) 0.000(3)
C13A 0.031(3) 0.029(4) 0.023(4) 0.008(3) 0.005(3) 0.006(3)
C14A 0.047(4) 0.034(5) 0.019(3) -0.001(3) -0.001(3) -0.001(4)
C15A 0.037(4) 0.029(4) 0.023(3) 0.003(3) 0.002(3) -0.001(3)
C18A 0.053(5) 0.041(5) 0.022(4) 0.001(4) -0.006(3) 0.012(4)
N19A 0.091(6) 0.042(5) 0.039(4) 0.015(4) -0.006(4) 0.012(4)
C16A 0.044(4) 0.019(4) 0.029(4) -0.004(3) -0.004(3) 0.004(3)
C17A 0.035(4) 0.031(4) 0.023(3) -0.009(3) 0.004(3) -0.003(3)
N20A 0.030(3) 0.030(3) 0.021(3) 0.005(2) 0.000(2) 0.003(3)
N21A 0.033(3) 0.032(3) 0.028(3) -0.006(3) -0.003(3) 0.005(3)
C22A 0.048(5) 0.049(5) 0.018(3) 0.004(3) 0.000(3) -0.010(4)
N23A 0.021(3) 0.073(5) 0.031(3) 0.003(4) -0.004(3) -0.009(3)
C24A 0.034(4) 0.042(5) 0.026(4) 0.007(4) -0.001(3) -0.001(4)
C1B 0.025(3) 0.019(3) 0.024(3) -0.001(3) -0.002(3) 0.001(3)
C2B 0.031(3) 0.022(4) 0.022(3) -0.007(3) 0.000(3) 0.001(3)
O11B 0.038(3) 0.034(3) 0.023(2) -0.005(2) -0.004(2) -0.002(2)
C3B 0.039(4) 0.025(4) 0.029(4) -0.002(3) 0.002(3) 0.004(3)
C4B 0.038(4) 0.022(4) 0.017(3) 0.004(3) -0.003(3) 0.007(3)
C5B 0.030(4) 0.024(4) 0.024(4) -0.003(3) -0.005(3) 0.000(3)
C6B 0.035(4) 0.036(4) 0.028(3) -0.003(3) -0.001(3) 0.003(3)
C7B 0.033(4) 0.036(5) 0.022(4) 0.006(3) 0.005(3) 0.001(3)
F10B 0.045(2) 0.059(4) 0.044(3) 0.003(3) 0.018(2) -0.012(2)
C8B 0.045(4) 0.024(4) 0.026(3) 0.002(3) -0.006(3) -0.005(4)
C9B 0.049(4) 0.020(4) 0.024(4) -0.005(3) -0.001(3) 0.004(4)
C12B 0.033(4) 0.020(4) 0.013(3) -0.004(3) 0.000(3) -0.007(3)
C13B 0.034(4) 0.025(4) 0.022(3) -0.002(3) 0.000(3) -0.001(3)
C14B 0.031(4) 0.040(5) 0.028(4) -0.001(3) 0.001(3) 0.002(3)
C15B 0.038(4) 0.022(4) 0.023(3) -0.001(3) -0.003(3) -0.011(3)
C18B 0.048(4) 0.040(5) 0.028(4) 0.001(4) 0.000(3) -0.008(4)
N19B 0.089(5) 0.040(5) 0.034(4) 0.014(4) -0.005(4) 0.006(4)
C16B 0.043(4) 0.039(5) 0.017(3) -0.007(3) 0.005(3) -0.007(4)
C17B 0.041(4) 0.028(4) 0.030(4) -0.006(3) 0.009(3) 0.001(4)
N20B 0.027(3) 0.027(3) 0.012(3) -0.002(2) 0.000(2) -0.003(2)
N21B 0.038(3) 0.031(4) 0.028(3) -0.011(3) 0.003(2) 0.001(3)
C22B 0.035(4) 0.041(5) 0.027(3) -0.008(3) 0.001(3) -0.003(4)
N23B 0.029(3) 0.063(5) 0.032(3) -0.004(4) 0.003(3) -0.007(3)
C24B 0.025(3) 0.044(5) 0.027(4) -0.008(3) 0.001(3) -0.001(3)

loop_
_geom_bond_atom_site_label_1
_geom_bond_atom_site_label_2
_geom_bond_distance
_geom_bond_site_symmetry_2
_geom_bond_publ_flag
C1A N20A 1.457(9) . ?
C1A C12A 1.508(9) . ?
C1A C2A 1.556(9) . ?
C1A H1AA 1.0000 . ?
C2A O11A 1.396(8) . ?
C2A C3A 1.528(10) . ?
C2A H2AA 1.0000 . ?
O11A H11A 0.8400 . ?
C3A C4A 1.516(9) . ?
C3A H3AA 0.9900 . ?
C3A H3AB 0.9900 . ?
C4A C5A 1.387(11) . ?
C4A C9A 1.388(10) . ?
C5A C6A 1.385(10) . ?
C5A H5AA 0.9500 . ?
C6A C7A 1.377(11) . ?
C6A H6AA 0.9500 . ?
C7A C8A 1.363(11) . ?
C7A F10A 1.362(9) . ?
C8A C9A 1.381(10) . ?
C8A H8AA 0.9500 . ?
C9A H9AA 0.9500 . ?
C12A C17A 1.380(10) . ?
C12A C13A 1.389(10) . ?
C13A C14A 1.400(10) . ?
C13A H13A 0.9500 . ?
C14A C15A 1.376(11) . ?
C14A H14A 0.9500 . ?
C15A C16A 1.414(10) . ?
C15A C18A 1.437(10) . ?
C18A N19A 1.136(11) . ?
C16A C17A 1.394(10) . ?
C16A H16A 0.9500 . ?
C17A H17A 0.9500 . ?
N20A C24A 1.347(9) . ?
N20A N21A 1.353(9) . ?
N21A C22A 1.308(9) . ?
N21A H21A 0.8800 . ?
C22A N23A 1.322(11) . ?
C22A H22A 0.9500 . ?
N23A C24A 1.307(11) . ?
N23A H23A 0.8800 . ?
C24A H24A 0.9500 . ?
C1B N20B 1.468(8) . ?
C1B C2B 1.516(9) . ?
C1B C12B 1.521(9) . ?
C1B H1BA 1.0000 . ?
C2B O11B 1.435(8) . ?
C2B C3B 1.540(10) . ?
C2B H2BA 1.0000 . ?
O11B H11B 0.8400 . ?
C3B C4B 1.489(10) . ?
C3B H3BA 0.9900 . ?
C3B H3BB 0.9900 . ?
C4B C9B 1.383(11) . ?
C4B C5B 1.393(10) . ?
C5B C6B 1.394(10) . ?
C5B H5BA 0.9500 . ?
C6B C7B 1.394(11) . ?
C6B H6BA 0.9500 . ?
C7B C8B 1.339(11) . ?
C7B F10B 1.370(8) . ?
C8B C9B 1.402(10) . ?
C8B H8BA 0.9500 . ?
C9B H9BA 0.9500 . ?
C12B C13B 1.396(10) . ?
C12B C17B 1.397(10) . ?
C13B C14B 1.379(10) . ?
C13B H13B 0.9500 . ?
C14B C15B 1.404(10) . ?
C14B H14B 0.9500 . ?
C15B C16B 1.393(11) . ?
C15B C18B 1.450(11) . ?
C18B N19B 1.138(11) . ?
C16B C17B 1.359(11) . ?
C16B H16B 0.9500 . ?
C17B H17B 0.9500 . ?
N20B C24B 1.330(9) . ?
N20B N21B 1.365(8) . ?
N21B C22B 1.306(9) . ?
N21B H21B 0.8800 . ?
C22B N23B 1.337(10) . ?
C22B H22B 0.9500 . ?
N23B C24B 1.316(11) . ?
N23B H23B 0.8800 . ?
C24B H24B 0.9500 . ?

loop_
_cod_related_entry_id
_cod_related_entry_database
_cod_related_entry_code
1 ChemSpider 187421
